data_2228280
loop_
_publ_author_name
'Fernandes, Jos\'e A.'
'Ramos, Ana I.'
'Braga, Susana S.'
'Almeida Paz, Filipe A.'

_publ_section_title
;
 A 2:1 cocrystal of the <i>cis</i> and <i>trans</i> isomers of
 bis[1,1,1,5,5,5-hexafluoropentane-2,4-dionato(1{-})-\k^2^<i>O</i>,<i>O</i>']bis(4-phenylpyridine
 <i>N</i>-oxide-\k<i>O</i>)copper(II)
;
_journal_coeditor_code CV5006
_journal_issue 12
_journal_name_full 'Acta Crystallographica Section E'
_journal_page_first m1689
_journal_page_last m1690
_journal_paper_doi 10.1107/S1600536810049196
_journal_volume 66
_journal_year 2010
_chemical_formula_iupac '[Cu (C5 H1 F6 O2)2 (C11 H9 N1 O1)2]'
_chemical_formula_moiety 'C32 H20 Cu F12 N2 O6'
_chemical_formula_sum 'C32 H20 Cu F12 N2 O6'
_chemical_formula_weight 820.04
_chemical_name_systematic ?
_space_group_IT_number 2
_symmetry_cell_setting triclinic
_symmetry_space_group_name_Hall '-P 1'
_symmetry_space_group_name_H-M 'P -1'
_atom_sites_solution_hydrogens geom
_atom_sites_solution_primary direct
_atom_sites_solution_secondary difmap
_cell_angle_alpha 102.191(3)
_cell_angle_beta 111.192(3)
_cell_angle_gamma 114.122(2)
_cell_formula_units_Z 3
_cell_length_a 14.3902(6)
_cell_length_b 14.7372(6)
_cell_length_c 14.9636(10)
_cell_measurement_reflns_used 9410
_cell_measurement_temperature 150(2)
_cell_measurement_theta_max 25.71
_cell_measurement_theta_min 2.89
_cell_volume 2448.4(3)
_computing_cell_refinement 'SAINT-Plus (Bruker, 2005)'
_computing_data_collection 'APEX2 (Bruker, 2006)'
_computing_data_reduction 'SAINT-Plus (Bruker, 2005)'
_computing_molecular_graphics 'DIAMOND (Brandenburg, 2009)'
_computing_publication_material 'SHELXTL (Sheldrick, 2008)'
_computing_structure_refinement 'SHELXTL (Sheldrick, 2008)'
_computing_structure_solution 'SHELXTL (Sheldrick, 2008)'
_diffrn_ambient_temperature 150(2)
_diffrn_measured_fraction_theta_full 0.990
_diffrn_measured_fraction_theta_max 0.990
_diffrn_measurement_device_type 'Bruker X8 Kappa CCD APEXII'
_diffrn_measurement_method '\w / \f scans'
_diffrn_radiation_monochromator graphite
_diffrn_radiation_source 'fine-focus sealed tube'
_diffrn_radiation_type MoK\a
_diffrn_radiation_wavelength 0.71073
_diffrn_reflns_av_R_equivalents 0.0516
_diffrn_reflns_av_sigmaI/netI 0.0428
_diffrn_reflns_limit_h_max 19
_diffrn_reflns_limit_h_min -19
_diffrn_reflns_limit_k_max 20
_diffrn_reflns_limit_k_min -20
_diffrn_reflns_limit_l_max 20
_diffrn_reflns_limit_l_min -20
_diffrn_reflns_number 128806
_diffrn_reflns_theta_full 29.12
_diffrn_reflns_theta_max 29.12
_diffrn_reflns_theta_min 3.53
_diffrn_standards_number 0
_exptl_absorpt_coefficient_mu 0.786
_exptl_absorpt_correction_T_max 0.9256
_exptl_absorpt_correction_T_min 0.8587
_exptl_absorpt_correction_type multi-scan
_exptl_absorpt_process_details '(SADABS; Sheldrick, 1998)'
_exptl_crystal_colour Green
_exptl_crystal_density_diffrn 1.668
_exptl_crystal_density_method 'not measured'
_exptl_crystal_description Block
_exptl_crystal_F_000 1233
_exptl_crystal_size_max 0.20
_exptl_crystal_size_mid 0.16
_exptl_crystal_size_min 0.10
_refine_diff_density_max 1.184
_refine_diff_density_min -0.762
_refine_ls_extinction_method none
_refine_ls_goodness_of_fit_ref 0.966
_refine_ls_hydrogen_treatment constr
_refine_ls_matrix_type full
_refine_ls_number_parameters 702
_refine_ls_number_reflns 13039
_refine_ls_number_restraints 0
_refine_ls_restrained_S_all 0.966
_refine_ls_R_factor_all 0.0882
_refine_ls_R_factor_gt 0.0542
_refine_ls_shift/su_max 0.001
_refine_ls_shift/su_mean 0.000
_refine_ls_structure_factor_coef Fsqd
_refine_ls_weighting_details 'calc w=1/[\s^2^(Fo^2^)+(0.1201P)^2^+1.7138P] where P=(Fo^2^+2Fc^2^)/3'
_refine_ls_weighting_scheme calc
_refine_ls_wR_factor_gt 0.1578
_refine_ls_wR_factor_ref 0.1857
_reflns_number_gt 8907
_reflns_number_total 13039
_reflns_threshold_expression I>2\s(I)
_cod_data_source_file cv5006.cif
_cod_data_source_block I
_cod_original_cell_volume 2448.4(2)
_cod_database_code 2228280
_cod_database_fobs_code 2228280

loop_
_symmetry_equiv_pos_as_xyz
'x, y, z'
'-x, -y, -z'

loop_
_atom_site_type_symbol
_atom_site_label
_atom_site_fract_x
_atom_site_fract_y
_atom_site_fract_z
_atom_site_U_iso_or_equiv
_atom_site_adp_type
_atom_site_calc_flag
_atom_site_refinement_flags
_atom_site_occupancy
_atom_site_disorder_assembly
_atom_site_disorder_group
Cu Cu1 1.0000 0.5000 0.5000 0.02630(13) Uani d S 1 . .
O O1 1.06522(18) 0.43056(18) 0.43599(16) 0.0319(5) Uani d . 1 . .
C C1 1.1327(3) 0.3990(2) 0.4770(2) 0.0287(6) Uani d . 1 . .
C C2 1.1518(3) 0.3376(3) 0.3965(3) 0.0361(7) Uani d . 1 . .
F F1 1.1926(2) 0.3978(2) 0.3496(2) 0.0584(6) Uani d . 1 . .
F F2 1.04860(18) 0.24671(17) 0.31959(15) 0.0458(5) Uani d . 1 . .
F F3 1.2244(2) 0.3043(2) 0.43635(17) 0.0538(6) Uani d . 1 . .
O O2 0.88041(19) 0.49436(18) 0.34165(16) 0.0328(5) Uani d . 1 . .
C C3 0.8246(2) 0.5399(2) 0.3395(2) 0.0285(6) Uani d . 1 . .
C C4 0.8118(3) 0.5900(3) 0.4212(2) 0.0337(7) Uani d . 1 . .
H H4 0.7618 0.6179 0.4054 0.040 Uiso calc R 1 . .
C C5 0.7617(3) 0.5407(3) 0.2320(3) 0.0359(7) Uani d . 1 . .
F F4 0.8281(3) 0.5615(5) 0.1899(3) 0.1379(19) Uani d . 1 . .
F F5 0.7333(3) 0.6139(2) 0.23628(19) 0.0926(12) Uani d . 1 . .
F F6 0.6668(3) 0.4474(2) 0.1644(2) 0.0902(11) Uani d . 1 . .
O O3 0.88192(19) 0.35102(18) 0.46898(17) 0.0354(5) Uani d . 1 . .
N N1 0.8109(2) 0.3408(2) 0.5094(2) 0.0320(5) Uani d . 1 . .
C C6 0.6972(3) 0.3031(3) 0.4449(2) 0.0331(6) Uani d . 1 . .
H H6 0.6687 0.2863 0.3718 0.040 Uiso calc R 1 . .
C C7 0.6221(3) 0.2888(3) 0.4845(2) 0.0347(7) Uani d . 1 . .
H H7 0.5419 0.2617 0.4379 0.042 Uiso calc R 1 . .
C C8 0.6610(3) 0.3131(2) 0.5910(2) 0.0321(6) Uani d . 1 . .
C C9 0.7791(3) 0.3525(4) 0.6541(3) 0.0509(10) Uani d . 1 . .
H H9 0.8101 0.3704 0.7275 0.061 Uiso calc R 1 . .
C C10 0.8521(3) 0.3661(4) 0.6130(3) 0.0519(10) Uani d . 1 . .
H H10 0.9329 0.3936 0.6581 0.062 Uiso calc R 1 . .
C C11 0.5800(3) 0.2971(3) 0.6340(3) 0.0331(6) Uani d . 1 . .
C C12 0.4599(3) 0.2231(3) 0.5692(3) 0.0461(8) Uani d . 1 . .
H H12 0.4289 0.1828 0.4961 0.055 Uiso calc R 1 . .
C C13 0.3838(4) 0.2068(4) 0.6096(4) 0.0623(11) Uani d . 1 . .
H H13 0.3015 0.1564 0.5640 0.075 Uiso calc R 1 . .
C C14 0.4282(4) 0.2639(4) 0.7156(4) 0.0588(11) Uani d . 1 . .
H H14 0.3768 0.2518 0.7437 0.071 Uiso calc R 1 . .
C C15 0.5464(4) 0.3380(3) 0.7804(3) 0.0506(9) Uani d . 1 . .
H H15 0.5766 0.3782 0.8533 0.061 Uiso calc R 1 . .
C C16 0.6230(4) 0.3552(3) 0.7410(3) 0.0409(8) Uani d . 1 . .
H H16 0.7050 0.4068 0.7871 0.049 Uiso calc R 1 . .
Cu Cu2 0.42260(3) 0.14398(3) 1.13094(3) 0.02492(11) Uani d . 1 . .
O O4 0.39585(18) 0.21929(16) 1.04058(15) 0.0273(4) Uani d . 1 . .
O O5 0.45638(19) 0.26248(17) 1.25349(16) 0.0305(4) Uani d . 1 . .
C C17 0.3539(3) 0.3347(2) 0.9737(2) 0.0321(6) Uani d . 1 . .
C C18 0.3872(2) 0.3017(2) 1.0654(2) 0.0268(6) Uani d . 1 . .
C C19 0.4018(3) 0.3605(2) 1.1592(2) 0.0315(6) Uani d . 1 . .
H H19 0.3879 0.4186 1.1647 0.038 Uiso calc R 1 . .
C C20 0.4367(3) 0.3365(2) 1.2465(2) 0.0288(6) Uani d . 1 . .
C C21 0.4549(3) 0.4082(3) 1.3494(3) 0.0390(7) Uani d . 1 . .
F F7 0.2516(2) 0.25163(18) 0.88963(17) 0.0565(6) Uani d . 1 . .
F F8 0.3423(2) 0.42005(18) 0.99617(17) 0.0525(6) Uani d . 1 . .
F F9 0.4342(2) 0.3597(2) 0.94430(19) 0.0566(6) Uani d . 1 . .
F F10 0.5677(2) 0.4697(2) 1.4209(2) 0.0867(10) Uani d . 1 . .
F F11 0.4073(3) 0.3469(2) 1.3926(2) 0.0623(7) Uani d . 1 . .
F F12 0.4072(3) 0.4666(2) 1.3366(2) 0.0767(9) Uani d . 1 . .
O O6 0.2300(2) 0.07746(19) 1.10322(18) 0.0371(5) Uani d . 1 . .
O O7 0.43470(18) 0.05692(18) 1.21351(16) 0.0303(4) Uani d . 1 . .
C C22 0.1066(4) 0.0501(4) 1.1753(4) 0.0550(10) Uani d . 1 . .
C C23 0.2088(3) 0.0465(3) 1.1671(3) 0.0338(7) Uani d . 1 . .
C C24 0.2666(3) 0.0098(3) 1.2351(3) 0.0404(8) Uani d . 1 . .
H H24 0.2335 -0.0191 1.2746 0.048 Uiso calc R 1 . .
C C25 0.3675(3) 0.0134(2) 1.2473(2) 0.0301(6) Uani d . 1 . .
C C26 0.4132(3) -0.0390(3) 1.3165(3) 0.0406(8) Uani d . 1 . .
F F13 0.1122(5) 0.1406(5) 1.1744(5) 0.153(2) Uani d . 1 . .
F F14 0.0074(3) -0.0252(6) 1.1000(4) 0.187(3) Uani d . 1 . .
F F15 0.1073(3) 0.0515(4) 1.2628(3) 0.1043(13) Uani d . 1 . .
F F16 0.4315(3) -0.1092(2) 1.2652(2) 0.0679(7) Uani d . 1 . .
F F17 0.5183(2) 0.0357(2) 1.40156(18) 0.0620(6) Uani d . 1 . .
F F18 0.3441(3) -0.0901(3) 1.3506(3) 0.0893(11) Uani d . 1 . .
O O8 0.3869(2) 0.02132(18) 1.01409(16) 0.0337(5) Uani d . 1 . .
N N2 0.3308(2) 0.00417(19) 0.91308(19) 0.0280(5) Uani d . 1 . .
C C27 0.2274(3) -0.0005(2) 0.8720(2) 0.0308(6) Uani d . 1 . .
H H27 0.1966 0.0132 0.9161 0.037 Uiso calc R 1 . .
C C28 0.1671(3) -0.0250(2) 0.7668(2) 0.0317(6) Uani d . 1 . .
H H28 0.0959 -0.0258 0.7394 0.038 Uiso calc R 1 . .
C C29 0.2082(3) -0.0491(2) 0.6987(2) 0.0300(6) Uani d . 1 . .
C C30 0.3160(3) -0.0418(3) 0.7462(2) 0.0321(6) Uani d . 1 . .
H H30 0.3486 -0.0561 0.7039 0.039 Uiso calc R 1 . .
C C31 0.3757(3) -0.0147(2) 0.8518(2) 0.0307(6) Uani d . 1 . .
H H31 0.4494 -0.0092 0.8820 0.037 Uiso calc R 1 . .
C C32 0.1415(3) -0.0806(2) 0.5837(2) 0.0326(6) Uani d . 1 . .
C C33 0.0246(3) -0.1084(3) 0.5340(3) 0.0512(9) Uani d . 1 . .
H H33 -0.0127 -0.1060 0.5746 0.061 Uiso calc R 1 . .
C C34 -0.0376(4) -0.1393(4) 0.4262(3) 0.0562(10) Uani d . 1 . .
H H34 -0.1167 -0.1572 0.3942 0.067 Uiso calc R 1 . .
C C35 0.0127(4) -0.1445(3) 0.3657(3) 0.0557(10) Uani d . 1 . .
H H35 -0.0305 -0.1649 0.2921 0.067 Uiso calc R 1 . .
C C36 0.1252(5) -0.1203(5) 0.4113(3) 0.0714(14) Uani d . 1 . .
H H36 0.1607 -0.1243 0.3692 0.086 Uiso calc R 1 . .
C C37 0.1893(4) -0.0894(4) 0.5196(3) 0.0577(11) Uani d . 1 . .
H H37 0.2675 -0.0742 0.5499 0.069 Uiso calc R 1 . .
O O9 0.61719(19) 0.23406(19) 1.19859(16) 0.0370(5) Uani d . 1 . .
N N3 0.6813(2) 0.24603(19) 1.15242(19) 0.0271(5) Uani d . 1 . .
C C38 0.6372(3) 0.2340(3) 1.0509(2) 0.0311(6) Uani d . 1 . .
H H38 0.5584 0.2153 1.0116 0.037 Uiso calc R 1 . .
C C39 0.7061(3) 0.2488(3) 1.0046(3) 0.0400(8) Uani d . 1 . .
H H39 0.6746 0.2409 0.9336 0.048 Uiso calc R 1 . .
C C40 0.8210(3) 0.2751(3) 1.0604(3) 0.0393(7) Uani d . 1 . .
C C41 0.8631(3) 0.2884(3) 1.1643(3) 0.0339(7) Uani d . 1 . .
H H41 0.9422 0.3085 1.2054 0.041 Uiso calc R 1 . .
C C42 0.7933(3) 0.2732(2) 1.2091(2) 0.0302(6) Uani d . 1 . .
H H42 0.8238 0.2819 1.2803 0.036 Uiso calc R 1 A .
C C43 0.8729(7) 0.2965(6) 0.9206(6) 0.0448(7) Uiso d P 0.50 A 1
H H43A 0.8089 0.3056 0.8887 0.054 Uiso calc PR 0.50 A 1
C C44 0.9464(6) 0.3079(6) 0.8798(6) 0.0448(7) Uiso d P 0.50 A 1
H H44A 0.9343 0.3273 0.8218 0.054 Uiso calc PR 0.50 A 1
C C45 1.0363(7) 0.2917(6) 0.9213(6) 0.0448(7) Uiso d P 0.50 A 1
H H45A 1.0907 0.3056 0.8966 0.054 Uiso calc PR 0.50 A 1
C C46 1.0471(7) 0.2554(7) 0.9985(6) 0.0448(7) Uiso d P 0.50 A 1
H H46A 1.1054 0.2379 1.0240 0.054 Uiso calc PR 0.50 A 1
C C47 0.9733(7) 0.2439(6) 1.0402(7) 0.0448(7) Uiso d P 0.50 A 1
H H47A 0.9799 0.2161 1.0925 0.054 Uiso calc PR 0.50 A 1
C C48 0.8902(8) 0.2722(6) 1.0071(7) 0.0448(7) Uiso d P 0.50 A 1
C C43' 0.9137(9) 0.3762(8) 0.9685(8) 0.0666(10) Uiso d P 0.50 A 2
H H43B 0.8620 0.4023 0.9552 0.080 Uiso calc PR 0.50 A 2
C C44' 0.9954(9) 0.4042(8) 0.9330(8) 0.0666(10) Uiso d P 0.50 A 2
H H44B 0.9991 0.4485 0.8950 0.080 Uiso calc PR 0.50 A 2
C C45' 1.0696(9) 0.3658(9) 0.9546(8) 0.0666(10) Uiso d P 0.50 A 2
H H45B 1.1208 0.3802 0.9263 0.080 Uiso calc PR 0.50 A 2
C C46' 1.0736(9) 0.3091(9) 1.0137(8) 0.0666(10) Uiso d P 0.50 A 2
H H46B 1.1278 0.2857 1.0288 0.080 Uiso calc PR 0.50 A 2
C C47' 0.9951(10) 0.2852(8) 1.0527(9) 0.0666(10) Uiso d P 0.50 A 2
H H47B 1.0006 0.2510 1.0999 0.080 Uiso calc PR 0.50 A 2
C C48' 0.9089(10) 0.3116(8) 1.0220(9) 0.0666(10) Uiso d P 0.50 A 2

loop_
_atom_site_aniso_label
_atom_site_aniso_U_11
_atom_site_aniso_U_22
_atom_site_aniso_U_33
_atom_site_aniso_U_12
_atom_site_aniso_U_13
_atom_site_aniso_U_23
Cu1 0.0264(2) 0.0343(3) 0.0234(3) 0.0187(2) 0.0131(2) 0.0146(2)
O1 0.0326(11) 0.0436(12) 0.0261(11) 0.0249(10) 0.0149(9) 0.0162(10)
C1 0.0253(13) 0.0292(14) 0.0295(15) 0.0142(12) 0.0133(12) 0.0104(12)
C2 0.0304(15) 0.0407(17) 0.0330(17) 0.0197(14) 0.0138(13) 0.0107(14)
F1 0.0718(16) 0.0625(14) 0.0680(16) 0.0370(13) 0.0562(14) 0.0321(13)
F2 0.0419(11) 0.0450(11) 0.0348(11) 0.0236(9) 0.0120(9) 0.0031(9)
F3 0.0518(12) 0.0723(15) 0.0465(12) 0.0482(12) 0.0207(10) 0.0160(11)
O2 0.0357(11) 0.0385(12) 0.0269(11) 0.0231(10) 0.0140(9) 0.0144(9)
C3 0.0256(13) 0.0263(14) 0.0255(14) 0.0117(12) 0.0077(12) 0.0111(12)
C4 0.0317(15) 0.0383(16) 0.0328(16) 0.0235(14) 0.0123(13) 0.0151(14)
C5 0.0373(17) 0.0370(17) 0.0305(16) 0.0205(14) 0.0126(14) 0.0162(14)
F4 0.112(3) 0.301(6) 0.114(3) 0.139(4) 0.085(2) 0.166(4)
F5 0.162(3) 0.0783(18) 0.0367(13) 0.092(2) 0.0167(16) 0.0243(13)
F6 0.090(2) 0.0436(13) 0.0457(14) 0.0183(14) -0.0239(14) 0.0079(12)
O3 0.0348(11) 0.0367(12) 0.0356(12) 0.0165(10) 0.0206(10) 0.0164(10)
N1 0.0311(13) 0.0357(13) 0.0283(13) 0.0148(11) 0.0156(11) 0.0167(11)
C6 0.0318(15) 0.0350(16) 0.0268(15) 0.0161(13) 0.0116(13) 0.0127(13)
C7 0.0366(16) 0.0369(16) 0.0272(15) 0.0189(14) 0.0140(13) 0.0132(13)
C8 0.0399(16) 0.0320(15) 0.0280(15) 0.0192(13) 0.0176(13) 0.0173(13)
C9 0.0413(19) 0.080(3) 0.0310(18) 0.027(2) 0.0189(16) 0.0317(19)
C10 0.0324(17) 0.083(3) 0.0298(18) 0.0220(19) 0.0128(15) 0.0302(19)
C11 0.0450(18) 0.0327(15) 0.0347(17) 0.0248(14) 0.0238(15) 0.0204(14)
C12 0.046(2) 0.054(2) 0.044(2) 0.0270(18) 0.0278(17) 0.0197(18)
C13 0.056(2) 0.073(3) 0.069(3) 0.034(2) 0.043(2) 0.028(2)
C14 0.071(3) 0.069(3) 0.066(3) 0.044(2) 0.051(3) 0.031(2)
C15 0.080(3) 0.051(2) 0.047(2) 0.044(2) 0.044(2) 0.0243(19)
C16 0.058(2) 0.0382(17) 0.0382(18) 0.0291(17) 0.0282(17) 0.0210(15)
Cu2 0.03137(19) 0.02930(19) 0.02082(18) 0.02031(16) 0.01367(15) 0.01207(15)
O4 0.0349(11) 0.0301(10) 0.0224(10) 0.0211(9) 0.0147(9) 0.0119(8)
O5 0.0373(11) 0.0387(11) 0.0244(10) 0.0258(10) 0.0165(9) 0.0144(9)
C17 0.0382(16) 0.0304(15) 0.0285(15) 0.0200(13) 0.0141(13) 0.0150(13)
C18 0.0286(14) 0.0288(14) 0.0262(14) 0.0166(12) 0.0143(12) 0.0134(12)
C19 0.0420(17) 0.0319(15) 0.0320(16) 0.0249(14) 0.0212(14) 0.0166(13)
C20 0.0305(14) 0.0324(15) 0.0267(15) 0.0187(13) 0.0163(12) 0.0104(13)
C21 0.052(2) 0.0425(18) 0.0318(17) 0.0295(17) 0.0254(16) 0.0138(15)
F7 0.0542(13) 0.0462(12) 0.0382(12) 0.0217(11) -0.0009(10) 0.0199(10)
F8 0.0859(16) 0.0501(12) 0.0448(12) 0.0510(12) 0.0322(12) 0.0292(10)
F9 0.0693(15) 0.0824(16) 0.0563(14) 0.0482(14) 0.0459(13) 0.0500(13)
F10 0.0552(16) 0.0833(19) 0.0497(15) 0.0104(14) 0.0199(13) -0.0245(14)
F11 0.0966(19) 0.0724(16) 0.0618(15) 0.0554(15) 0.0632(15) 0.0373(13)
F12 0.149(3) 0.0912(19) 0.0620(16) 0.100(2) 0.0716(19) 0.0442(15)
O6 0.0355(12) 0.0487(13) 0.0371(12) 0.0267(11) 0.0193(10) 0.0237(11)
O7 0.0346(11) 0.0402(11) 0.0321(11) 0.0263(10) 0.0206(9) 0.0216(10)
C22 0.052(2) 0.088(3) 0.065(3) 0.053(2) 0.040(2) 0.048(3)
C23 0.0335(16) 0.0385(16) 0.0381(17) 0.0237(14) 0.0203(14) 0.0170(14)
C24 0.0424(18) 0.054(2) 0.052(2) 0.0325(17) 0.0327(17) 0.0359(18)
C25 0.0355(15) 0.0317(15) 0.0288(15) 0.0203(13) 0.0168(13) 0.0159(13)
C26 0.0460(19) 0.050(2) 0.050(2) 0.0330(17) 0.0304(17) 0.0346(18)
F13 0.245(6) 0.244(5) 0.264(6) 0.229(5) 0.227(5) 0.213(5)
F14 0.0376(17) 0.271(6) 0.132(4) 0.060(3) 0.018(2) -0.027(4)
F15 0.125(3) 0.208(4) 0.123(3) 0.139(3) 0.107(2) 0.121(3)
F16 0.108(2) 0.0641(15) 0.0613(15) 0.0694(16) 0.0381(15) 0.0358(13)
F17 0.0657(15) 0.0650(15) 0.0434(13) 0.0369(13) 0.0113(12) 0.0277(12)
F18 0.0784(18) 0.141(3) 0.139(3) 0.079(2) 0.078(2) 0.126(2)
O8 0.0455(13) 0.0359(11) 0.0240(11) 0.0285(10) 0.0141(10) 0.0116(9)
N2 0.0331(13) 0.0267(12) 0.0228(12) 0.0183(11) 0.0114(10) 0.0081(10)
C27 0.0298(14) 0.0328(15) 0.0263(15) 0.0173(13) 0.0135(12) 0.0065(13)
C28 0.0267(14) 0.0319(15) 0.0274(15) 0.0145(12) 0.0098(12) 0.0065(13)
C29 0.0316(15) 0.0262(14) 0.0285(15) 0.0137(12) 0.0142(13) 0.0102(12)
C30 0.0358(16) 0.0360(16) 0.0319(16) 0.0228(14) 0.0200(14) 0.0133(13)
C31 0.0301(14) 0.0313(15) 0.0311(16) 0.0188(13) 0.0146(13) 0.0100(13)
C32 0.0352(16) 0.0273(14) 0.0274(15) 0.0137(13) 0.0132(13) 0.0093(13)
C33 0.043(2) 0.067(3) 0.0334(19) 0.0256(19) 0.0151(16) 0.0177(18)
C34 0.040(2) 0.069(3) 0.034(2) 0.0219(19) 0.0056(16) 0.0168(19)
C35 0.065(3) 0.053(2) 0.0250(17) 0.023(2) 0.0119(18) 0.0151(17)
C36 0.074(3) 0.111(4) 0.037(2) 0.050(3) 0.032(2) 0.034(3)
C37 0.049(2) 0.086(3) 0.038(2) 0.036(2) 0.0223(18) 0.026(2)
O9 0.0295(11) 0.0481(13) 0.0237(11) 0.0139(10) 0.0154(9) 0.0096(10)
N3 0.0291(12) 0.0269(12) 0.0227(12) 0.0129(10) 0.0143(10) 0.0076(10)
C38 0.0302(15) 0.0383(16) 0.0233(14) 0.0194(13) 0.0122(12) 0.0104(13)
C39 0.0434(18) 0.059(2) 0.0285(16) 0.0326(17) 0.0202(15) 0.0212(16)
C40 0.0394(17) 0.056(2) 0.0334(17) 0.0295(17) 0.0219(15) 0.0228(16)
C41 0.0301(15) 0.0384(16) 0.0311(16) 0.0185(13) 0.0133(13) 0.0143(14)
C42 0.0310(14) 0.0298(14) 0.0223(14) 0.0142(12) 0.0107(12) 0.0075(12)

loop_
_atom_type_symbol
_atom_type_description
_atom_type_scat_dispersion_real
_atom_type_scat_dispersion_imag
_atom_type_scat_source
C C 0.0033 0.0016 'International Tables Vol C Tables 4.2.6.8 and 6.1.1.4'
H H 0.0000 0.0000 'International Tables Vol C Tables 4.2.6.8 and 6.1.1.4'
N N 0.0061 0.0033 'International Tables Vol C Tables 4.2.6.8 and 6.1.1.4'
O O 0.0106 0.0060 'International Tables Vol C Tables 4.2.6.8 and 6.1.1.4'
F F 0.0171 0.0103 'International Tables Vol C Tables 4.2.6.8 and 6.1.1.4'
Cu Cu 0.3201 1.2651 'International Tables Vol C Tables 4.2.6.8 and 6.1.1.4'

loop_
_geom_angle_atom_site_label_1
_geom_angle_atom_site_label_2
_geom_angle_atom_site_label_3
_geom_angle_site_symmetry_1
_geom_angle_site_symmetry_3
_geom_angle
_geom_angle_publ_flag
O1 Cu1 O2 . . 93.37(8) ?
O1 Cu1 O2 . 2_766 86.63(8) ?
O1 Cu1 O3 . . 86.25(9) ?
O1 Cu1 O3 . 2_766 93.75(9) ?
O3 Cu1 O2 . . 93.08(9) ?
O3 Cu1 O2 . 2_766 86.92(9) ?
O1 Cu1 O1 2_766 . 180.0000(10) ?
O1 Cu1 O3 2_766 . 93.75(9) ?
O1 Cu1 O3 2_766 2_766 86.25(9) ?
O3 Cu1 O3 . 2_766 180.0000(10) ?
O1 Cu1 O2 2_766 . 86.63(8) ?
O3 Cu1 O2 2_766 . 86.92(9) ?
O1 Cu1 O2 2_766 2_766 93.37(8) ?
O3 Cu1 O2 2_766 2_766 93.08(9) ?
O2 Cu1 O2 . 2_766 180.0000(10) ?
O4 Cu2 O5 . . 91.66(8) ?
O4 Cu2 O6 . . 89.41(8) ?
O4 Cu2 O7 . . 174.83(9) ?
O4 Cu2 O8 . . 91.44(8) ?
O4 Cu2 O9 . . 95.05(9) ?
O5 Cu2 O6 . . 80.26(9) ?
O5 Cu2 O9 . . 85.45(9) ?
O7 Cu2 O5 . . 90.74(9) ?
O7 Cu2 O6 . . 86.48(8) ?
O7 Cu2 O9 . . 89.71(9) ?
O8 Cu2 O5 . . 176.63(9) ?
O8 Cu2 O6 . . 98.43(9) ?
O8 Cu2 O7 . . 86.06(9) ?
O8 Cu2 O9 . . 95.61(9) ?
O9 Cu2 O6 . . 165.15(8) ?
N1 O3 Cu1 . . 117.82(18) ?
N2 O8 Cu2 . . 122.39(16) ?
N3 O9 Cu2 . . 131.12(17) ?
C1 O1 Cu1 . . 128.60(19) ?
O1 C1 C4 . 2_766 131.0(3) ?
O1 C1 C2 . . 111.9(3) ?
C4 C1 C2 2_766 . 117.1(3) ?
F1 C2 F3 . . 108.0(3) ?
F1 C2 F2 . . 106.5(3) ?
F3 C2 F2 . . 106.2(3) ?
F1 C2 C1 . . 111.4(3) ?
F3 C2 C1 . . 114.3(3) ?
F2 C2 C1 . . 109.9(3) ?
C3 O2 Cu1 . . 120.80(19) ?
O2 C3 C4 . . 128.6(3) ?
O2 C3 C5 . . 114.5(3) ?
C4 C3 C5 . . 116.9(3) ?
C1 C4 C3 2_766 . 123.8(3) ?
C1 C4 H4 2_766 . 118.1 ?
C3 C4 H4 . . 118.1 ?
F6 C5 F4 . . 106.0(4) ?
F6 C5 F5 . . 106.9(3) ?
F4 C5 F5 . . 105.3(4) ?
F6 C5 C3 . . 112.4(3) ?
F4 C5 C3 . . 111.0(3) ?
F5 C5 C3 . . 114.5(3) ?
O3 N1 C10 . . 120.4(3) ?
O3 N1 C6 . . 119.3(2) ?
C10 N1 C6 . . 120.2(3) ?
N1 C6 C7 . . 120.1(3) ?
N1 C6 H6 . . 120.0 ?
C7 C6 H6 . . 120.0 ?
C6 C7 C8 . . 121.5(3) ?
C6 C7 H7 . . 119.2 ?
C8 C7 H7 . . 119.2 ?
C9 C8 C7 . . 116.0(3) ?
C9 C8 C11 . . 122.3(3) ?
C7 C8 C11 . . 121.7(3) ?
C10 C9 C8 . . 121.5(3) ?
C10 C9 H9 . . 119.3 ?
C8 C9 H9 . . 119.3 ?
N1 C10 C9 . . 120.7(3) ?
N1 C10 H10 . . 119.7 ?
C9 C10 H10 . . 119.7 ?
C12 C11 C16 . . 118.3(3) ?
C12 C11 C8 . . 120.8(3) ?
C16 C11 C8 . . 120.9(3) ?
C11 C12 C13 . . 120.9(4) ?
C11 C12 H12 . . 119.5 ?
C13 C12 H12 . . 119.5 ?
C14 C13 C12 . . 119.9(4) ?
C14 C13 H13 . . 120.0 ?
C12 C13 H13 . . 120.0 ?
C15 C14 C13 . . 119.8(4) ?
C15 C14 H14 . . 120.1 ?
C13 C14 H14 . . 120.1 ?
C14 C15 C16 . . 120.8(4) ?
C14 C15 H15 . . 119.6 ?
C16 C15 H15 . . 119.6 ?
C15 C16 C11 . . 120.3(4) ?
C15 C16 H16 . . 119.9 ?
C11 C16 H16 . . 119.9 ?
C18 O4 Cu2 . . 124.36(18) ?
C20 O5 Cu2 . . 123.79(19) ?
F9 C17 F8 . . 107.4(3) ?
F9 C17 F7 . . 107.3(3) ?
F8 C17 F7 . . 107.0(3) ?
F9 C17 C18 . . 110.8(2) ?
F8 C17 C18 . . 113.6(3) ?
F7 C17 C18 . . 110.5(2) ?
O4 C18 C19 . . 129.1(3) ?
O4 C18 C17 . . 111.8(2) ?
C19 C18 C17 . . 119.1(3) ?
C18 C19 C20 . . 121.3(3) ?
C18 C19 H19 . . 119.4 ?
C20 C19 H19 . . 119.4 ?
O5 C20 C19 . . 128.5(3) ?
O5 C20 C21 . . 113.3(3) ?
C19 C20 C21 . . 118.1(3) ?
F12 C21 F10 . . 111.7(3) ?
F12 C21 F11 . . 106.3(3) ?
F10 C21 F11 . . 103.9(3) ?
F12 C21 C20 . . 113.6(3) ?
F10 C21 C20 . . 110.0(3) ?
F11 C21 C20 . . 110.8(3) ?
C23 O6 Cu2 . . 117.3(2) ?
C25 O7 Cu2 . . 127.78(18) ?
F14 C22 F15 . . 108.1(5) ?
F14 C22 F13 . . 105.1(5) ?
F15 C22 F13 . . 103.7(4) ?
F14 C22 C23 . . 113.8(4) ?
F15 C22 C23 . . 114.8(3) ?
F13 C22 C23 . . 110.5(4) ?
O6 C23 C24 . . 128.7(3) ?
O6 C23 C22 . . 115.1(3) ?
C24 C23 C22 . . 116.2(3) ?
C25 C24 C23 . . 124.0(3) ?
C25 C24 H24 . . 118.0 ?
C23 C24 H24 . . 118.0 ?
O7 C25 C24 . . 130.6(3) ?
O7 C25 C26 . . 111.7(3) ?
C24 C25 C26 . . 117.6(3) ?
F18 C26 F16 . . 108.3(3) ?
F18 C26 F17 . . 106.8(3) ?
F16 C26 F17 . . 104.4(3) ?
F18 C26 C25 . . 114.7(3) ?
F16 C26 C25 . . 110.7(3) ?
F17 C26 C25 . . 111.3(3) ?
O8 N2 C31 . . 118.6(2) ?
O8 N2 C27 . . 120.6(2) ?
C31 N2 C27 . . 120.7(3) ?
N2 C27 C28 . . 120.1(3) ?
N2 C27 H27 . . 120.0 ?
C28 C27 H27 . . 120.0 ?
C27 C28 C29 . . 121.4(3) ?
C27 C28 H28 . . 119.3 ?
C29 C28 H28 . . 119.3 ?
C30 C29 C28 . . 115.7(3) ?
C30 C29 C32 . . 122.1(3) ?
C28 C29 C32 . . 122.2(3) ?
C31 C30 C29 . . 121.7(3) ?
C31 C30 H30 . . 119.2 ?
C29 C30 H30 . . 119.2 ?
N2 C31 C30 . . 120.4(3) ?
N2 C31 H31 . . 119.8 ?
C30 C31 H31 . . 119.8 ?
C37 C32 C33 . . 116.6(3) ?
C37 C32 C29 . . 121.9(3) ?
C33 C32 C29 . . 121.4(3) ?
C34 C33 C32 . . 121.0(4) ?
C34 C33 H33 . . 119.5 ?
C32 C33 H33 . . 119.5 ?
C35 C34 C33 . . 121.0(4) ?
C35 C34 H34 . . 119.5 ?
C33 C34 H34 . . 119.5 ?
C34 C35 C36 . . 119.4(4) ?
C34 C35 H35 . . 120.3 ?
C36 C35 H35 . . 120.3 ?
C35 C36 C37 . . 120.5(4) ?
C35 C36 H36 . . 119.7 ?
C37 C36 H36 . . 119.7 ?
C32 C37 C36 . . 121.4(4) ?
C32 C37 H37 . . 119.3 ?
C36 C37 H37 . . 119.3 ?
O9 N3 C42 . . 118.6(2) ?
O9 N3 C38 . . 121.1(2) ?
C42 N3 C38 . . 120.3(2) ?
N3 C38 C39 . . 120.3(3) ?
N3 C38 H38 . . 119.9 ?
C39 C38 H38 . . 119.9 ?
C38 C39 C40 . . 120.6(3) ?
C38 C39 H39 . . 119.7 ?
C40 C39 H39 . . 119.7 ?
C41 C40 C39 . . 117.2(3) ?
C41 C40 C48 . . 120.6(4) ?
C39 C40 C48 . . 121.6(4) ?
C41 C40 C48' . . 118.1(5) ?
C39 C40 C48' . . 123.6(5) ?
C42 C41 C40 . . 121.4(3) ?
C42 C41 H41 . . 119.3 ?
C40 C41 H41 . . 119.3 ?
N3 C42 C41 . . 120.2(3) ?
N3 C42 H42 . . 119.9 ?
C41 C42 H42 . . 119.9 ?
C44 C43 C48 . . 121.1(7) ?
C44 C43 H43A . . 119.4 ?
C48 C43 H43A . . 119.4 ?
C45 C44 C43 . . 121.0(7) ?
C45 C44 H44A . . 119.5 ?
C43 C44 H44A . . 119.5 ?
C46 C45 C44 . . 119.0(7) ?
C46 C45 H45A . . 120.5 ?
C44 C45 H45A . . 120.5 ?
C45 C46 C47 . . 120.1(8) ?
C45 C46 H46A . . 119.9 ?
C47 C46 H46A . . 119.9 ?
C48 C47 C46 . . 121.2(8) ?
C48 C47 H47A . . 119.4 ?
C46 C47 H47A . . 119.4 ?
C43 C48 C47 . . 116.6(8) ?
C43 C48 C40 . . 121.0(7) ?
C47 C48 C40 . . 122.3(7) ?
C48' C43' C44' . . 120.1(10) ?
C48' C43' H43B . . 120.0 ?
C44' C43' H43B . . 120.0 ?
C45' C44' C43' . . 118.3(9) ?
C45' C44' H44B . . 120.8 ?
C43' C44' H44B . . 120.8 ?
C46' C45' C44' . . 123.4(10) ?
C46' C45' H45B . . 118.3 ?
C44' C45' H45B . . 118.3 ?
C45' C46' C47' . . 118.0(10) ?
C45' C46' H46B . . 121.0 ?
C47' C46' H46B . . 121.0 ?
C48' C47' C46' . . 120.1(10) ?
C48' C47' H47B . . 119.9 ?
C46' C47' H47B . . 119.9 ?
C43' C48' C47' . . 119.3(10) ?
C43' C48' C40 . . 123.3(9) ?
C47' C48' C40 . . 117.1(9) ?

loop_
_geom_bond_atom_site_label_1
_geom_bond_atom_site_label_2
_geom_bond_site_symmetry_2
_geom_bond_distance
_geom_bond_publ_flag
Cu1 O1 2_766 1.966(2) ?
Cu1 O1 . 1.966(2) ?
Cu1 O2 . 2.331(2) ?
Cu1 O2 2_766 2.331(2) ?
Cu1 O3 . 1.968(2) ?
Cu1 O3 2_766 1.968(2) ?
Cu2 O4 . 1.9532(19) ?
Cu2 O5 . 1.990(2) ?
Cu2 O6 . 2.365(2) ?
Cu2 O7 . 1.975(2) ?
Cu2 O8 . 1.961(2) ?
Cu2 O9 . 2.230(2) ?
O1 C1 . 1.263(4) ?
C1 C4 2_766 1.376(4) ?
C1 C2 . 1.527(4) ?
C2 F1 . 1.327(4) ?
C2 F3 . 1.335(4) ?
C2 F2 . 1.346(4) ?
O2 C3 . 1.237(4) ?
C3 C4 . 1.402(4) ?
C3 C5 . 1.539(4) ?
C4 C1 2_766 1.376(4) ?
C4 H4 . 0.9500 ?
C5 F6 . 1.288(4) ?
C5 F4 . 1.296(4) ?
C5 F5 . 1.298(4) ?
O3 N1 . 1.339(3) ?
N1 C10 . 1.343(4) ?
N1 C6 . 1.344(4) ?
C6 C7 . 1.376(4) ?
C6 H6 . 0.9500 ?
C7 C8 . 1.391(4) ?
C7 H7 . 0.9500 ?
C8 C9 . 1.385(5) ?
C8 C11 . 1.487(4) ?
C9 C10 . 1.367(5) ?
C9 H9 . 0.9500 ?
C10 H10 . 0.9500 ?
C11 C12 . 1.384(5) ?
C11 C16 . 1.398(5) ?
C12 C13 . 1.396(5) ?
C12 H12 . 0.9500 ?
C13 C14 . 1.378(6) ?
C13 H13 . 0.9500 ?
C14 C15 . 1.367(7) ?
C14 H14 . 0.9500 ?
C15 C16 . 1.389(5) ?
C15 H15 . 0.9500 ?
C16 H16 . 0.9500 ?
O4 C18 . 1.262(3) ?
O5 C20 . 1.249(3) ?
C17 F9 . 1.323(4) ?
C17 F8 . 1.327(4) ?
C17 F7 . 1.336(4) ?
C17 C18 . 1.532(4) ?
C18 C19 . 1.374(4) ?
C19 C20 . 1.396(4) ?
C19 H19 . 0.9500 ?
C20 C21 . 1.535(4) ?
C21 F12 . 1.306(4) ?
C21 F10 . 1.317(5) ?
C21 F11 . 1.328(4) ?
O6 C23 . 1.224(4) ?
O7 C25 . 1.259(4) ?
C22 F14 . 1.246(6) ?
C22 F15 . 1.301(5) ?
C22 F13 . 1.307(6) ?
C22 C23 . 1.539(5) ?
C23 C24 . 1.417(4) ?
C24 C25 . 1.374(4) ?
C24 H24 . 0.9500 ?
C25 C26 . 1.535(4) ?
C26 F18 . 1.316(4) ?
C26 F16 . 1.328(4) ?
C26 F17 . 1.332(4) ?
O8 N2 . 1.338(3) ?
N2 C31 . 1.343(4) ?
N2 C27 . 1.355(4) ?
C27 C28 . 1.369(4) ?
C27 H27 . 0.9500 ?
C28 C29 . 1.403(4) ?
C28 H28 . 0.9500 ?
C29 C30 . 1.399(4) ?
C29 C32 . 1.484(4) ?
C30 C31 . 1.366(4) ?
C30 H30 . 0.9500 ?
C31 H31 . 0.9500 ?
C32 C37 . 1.381(5) ?
C32 C33 . 1.398(5) ?
C33 C34 . 1.386(5) ?
C33 H33 . 0.9500 ?
C34 C35 . 1.355(6) ?
C34 H34 . 0.9500 ?
C35 C36 . 1.357(7) ?
C35 H35 . 0.9500 ?
C36 C37 . 1.396(6) ?
C36 H36 . 0.9500 ?
C37 H37 . 0.9500 ?
O9 N3 . 1.319(3) ?
N3 C42 . 1.347(4) ?
N3 C38 . 1.356(4) ?
C38 C39 . 1.377(4) ?
C38 H38 . 0.9500 ?
C39 C40 . 1.386(5) ?
C39 H39 . 0.9500 ?
C40 C41 . 1.383(4) ?
C40 C48 . 1.493(9) ?
C40 C48' . 1.523(12) ?
C41 C42 . 1.370(4) ?
C41 H41 . 0.9500 ?
C42 H42 . 0.9500 ?
C43 C44 . 1.372(10) ?
C43 C48 . 1.380(11) ?
C43 H43A . 0.9500 ?
C44 C45 . 1.360(10) ?
C44 H44A . 0.9500 ?
C45 C46 . 1.358(11) ?
C45 H45A . 0.9500 ?
C46 C47 . 1.387(11) ?
C46 H46A . 0.9500 ?
C47 C48 . 1.384(12) ?
C47 H47A . 0.9500 ?
C43' C48' . 1.363(14) ?
C43' C44' . 1.408(13) ?
C43' H43B . 0.9500 ?
C44' C45' . 1.373(14) ?
C44' H44B . 0.9500 ?
C45' C46' . 1.341(14) ?
C45' H45B . 0.9500 ?
C46' C47' . 1.407(15) ?
C46' H46B . 0.9500 ?
C47' C48' . 1.400(16) ?
C47' H47B . 0.9500 ?

loop_
_geom_hbond_atom_site_label_D
_geom_hbond_atom_site_label_H
_geom_hbond_atom_site_label_A
_geom_hbond_site_symmetry_A
_geom_hbond_distance_DH
_geom_hbond_distance_HA
_geom_hbond_distance_DA
_geom_hbond_angle_DHA
C41 H41 F2 1_556 0.95 2.45 3.219(5) 138
C45' H45B F4 2_766 0.95 2.31 3.159(2) 148
C42 H42 O3 1_556 0.95 2.47 3.376(3) 160
C6 H6 O9 1_554 0.95 2.27 3.215(3) 171
C31 H31 O8 2_657 0.95 2.41 3.333(5) 163
C27 H27 O6 . 0.95 2.55 3.389(4) 147
C38 H38 O4 . 0.95 2.55 3.334(6) 140
C10 H10 O2 2_766 0.95 2.51 3.249(6) 134

loop_
_geom_torsion_atom_site_label_1
_geom_torsion_atom_site_label_2
_geom_torsion_atom_site_label_3
_geom_torsion_atom_site_label_4
_geom_torsion_site_symmetry_1
_geom_torsion_site_symmetry_2
_geom_torsion_site_symmetry_3
_geom_torsion_site_symmetry_4
_geom_torsion
_geom_torsion_publ_flag
O3 Cu1 O1 C1 . . . . -80.7(3) ?
O3 Cu1 O1 C1 2_766 . . . 99.3(3) ?
O2 Cu1 O1 C1 . . . . -173.6(3) ?
O2 Cu1 O1 C1 2_766 . . . 6.4(3) ?
Cu1 O1 C1 C4 . . . 2_766 -5.6(5) ?
Cu1 O1 C1 C2 . . . . 173.62(19) ?
O1 C1 C2 F1 . . . . 55.9(4) ?
C4 C1 C2 F1 2_766 . . . -124.7(3) ?
O1 C1 C2 F3 . . . . 178.7(3) ?
C4 C1 C2 F3 2_766 . . . -1.9(4) ?
O1 C1 C2 F2 . . . . -62.0(3) ?
C4 C1 C2 F2 2_766 . . . 117.4(3) ?
O1 Cu1 O2 C3 2_766 . . . 7.1(2) ?
O1 Cu1 O2 C3 . . . . -172.9(2) ?
O3 Cu1 O2 C3 . . . . 100.7(2) ?
O3 Cu1 O2 C3 2_766 . . . -79.3(2) ?
Cu1 O2 C3 C4 . . . . -7.0(4) ?
Cu1 O2 C3 C5 . . . . 173.05(18) ?
O2 C3 C4 C1 . . . 2_766 3.5(5) ?
C5 C3 C4 C1 . . . 2_766 -176.5(3) ?
O2 C3 C5 F6 . . . . 77.2(4) ?
C4 C3 C5 F6 . . . . -102.8(4) ?
O2 C3 C5 F4 . . . . -41.4(4) ?
C4 C3 C5 F4 . . . . 138.6(4) ?
O2 C3 C5 F5 . . . . -160.6(3) ?
C4 C3 C5 F5 . . . . 19.5(4) ?
O1 Cu1 O3 N1 2_766 . . . -9.2(2) ?
O1 Cu1 O3 N1 . . . . 170.8(2) ?
O2 Cu1 O3 N1 . . . . -95.98(19) ?
O2 Cu1 O3 N1 2_766 . . . 84.02(19) ?
Cu1 O3 N1 C10 . . . . -73.5(4) ?
Cu1 O3 N1 C6 . . . . 107.7(3) ?
O3 N1 C6 C7 . . . . 177.9(3) ?
C10 N1 C6 C7 . . . . -0.8(5) ?
N1 C6 C7 C8 . . . . 0.4(5) ?
C6 C7 C8 C9 . . . . 0.1(5) ?
C6 C7 C8 C11 . . . . -179.6(3) ?
C7 C8 C9 C10 . . . . -0.1(6) ?
C11 C8 C9 C10 . . . . 179.6(4) ?
O3 N1 C10 C9 . . . . -177.9(4) ?
C6 N1 C10 C9 . . . . 0.8(6) ?
C8 C9 C10 N1 . . . . -0.4(7) ?
C9 C8 C11 C12 . . . . -155.9(4) ?
C7 C8 C11 C12 . . . . 23.8(5) ?
C9 C8 C11 C16 . . . . 23.4(5) ?
C7 C8 C11 C16 . . . . -157.0(3) ?
C16 C11 C12 C13 . . . . -0.1(5) ?
C8 C11 C12 C13 . . . . 179.1(3) ?
C11 C12 C13 C14 . . . . -0.8(7) ?
C12 C13 C14 C15 . . . . 1.4(7) ?
C13 C14 C15 C16 . . . . -1.1(6) ?
C14 C15 C16 C11 . . . . 0.2(5) ?
C12 C11 C16 C15 . . . . 0.4(5) ?
C8 C11 C16 C15 . . . . -178.9(3) ?
O8 Cu2 O4 C18 . . . . 168.4(2) ?
O5 Cu2 O4 C18 . . . . -10.3(2) ?
O9 Cu2 O4 C18 . . . . -95.8(2) ?
O6 Cu2 O4 C18 . . . . 70.0(2) ?
O4 Cu2 O5 C20 . . . . 11.7(2) ?
O7 Cu2 O5 C20 . . . . -163.7(2) ?
O9 Cu2 O5 C20 . . . . 106.7(2) ?
O6 Cu2 O5 C20 . . . . -77.4(2) ?
Cu2 O4 C18 C19 . . . . 4.9(4) ?
Cu2 O4 C18 C17 . . . . -174.18(18) ?
F9 C17 C18 O4 . . . . -60.0(3) ?
F8 C17 C18 O4 . . . . 179.0(3) ?
F7 C17 C18 O4 . . . . 58.8(3) ?
F9 C17 C18 C19 . . . . 120.9(3) ?
F8 C17 C18 C19 . . . . -0.1(4) ?
F7 C17 C18 C19 . . . . -120.4(3) ?
O4 C18 C19 C20 . . . . 3.6(5) ?
C17 C18 C19 C20 . . . . -177.4(3) ?
Cu2 O5 C20 C19 . . . . -8.0(5) ?
Cu2 O5 C20 C21 . . . . 172.2(2) ?
C18 C19 C20 O5 . . . . -1.7(5) ?
C18 C19 C20 C21 . . . . 178.1(3) ?
O5 C20 C21 F12 . . . . -163.7(3) ?
C19 C20 C21 F12 . . . . 16.5(5) ?
O5 C20 C21 F10 . . . . 70.2(4) ?
C19 C20 C21 F10 . . . . -109.7(3) ?
O5 C20 C21 F11 . . . . -44.1(4) ?
C19 C20 C21 F11 . . . . 136.0(3) ?
O4 Cu2 O6 C23 . . . . -160.1(2) ?
O8 Cu2 O6 C23 . . . . 108.5(2) ?
O7 Cu2 O6 C23 . . . . 23.0(2) ?
O5 Cu2 O6 C23 . . . . -68.3(2) ?
O9 Cu2 O6 C23 . . . . -52.4(4) ?
O8 Cu2 O7 C25 . . . . -112.3(3) ?
O5 Cu2 O7 C25 . . . . 66.6(3) ?
O9 Cu2 O7 C25 . . . . 152.0(3) ?
O6 Cu2 O7 C25 . . . . -13.6(3) ?
Cu2 O6 C23 C24 . . . . -23.4(5) ?
Cu2 O6 C23 C22 . . . . 155.6(3) ?
F14 C22 C23 O6 . . . . 75.5(6) ?
F15 C22 C23 O6 . . . . -159.2(4) ?
F13 C22 C23 O6 . . . . -42.4(5) ?
F14 C22 C23 C24 . . . . -105.4(6) ?
F15 C22 C23 C24 . . . . 19.9(6) ?
F13 C22 C23 C24 . . . . 136.7(4) ?
O6 C23 C24 C25 . . . . 6.8(6) ?
C22 C23 C24 C25 . . . . -172.2(4) ?
Cu2 O7 C25 C24 . . . . 2.2(5) ?
Cu2 O7 C25 C26 . . . . -175.0(2) ?
C23 C24 C25 O7 . . . . 8.2(6) ?
C23 C24 C25 C26 . . . . -174.7(3) ?
O7 C25 C26 F18 . . . . -177.2(3) ?
C24 C25 C26 F18 . . . . 5.2(5) ?
O7 C25 C26 F16 . . . . -54.3(4) ?
C24 C25 C26 F16 . . . . 128.0(3) ?
O7 C25 C26 F17 . . . . 61.4(4) ?
C24 C25 C26 F17 . . . . -116.3(4) ?
O4 Cu2 O8 N2 . . . . -16.7(2) ?
O7 Cu2 O8 N2 . . . . 158.7(2) ?
O9 Cu2 O8 N2 . . . . -111.9(2) ?
O6 Cu2 O8 N2 . . . . 72.9(2) ?
Cu2 O8 N2 C31 . . . . 131.9(2) ?
Cu2 O8 N2 C27 . . . . -52.0(3) ?
O8 N2 C27 C28 . . . . -175.8(3) ?
C31 N2 C27 C28 . . . . 0.2(4) ?
N2 C27 C28 C29 . . . . 2.0(5) ?
C27 C28 C29 C30 . . . . -2.5(4) ?
C27 C28 C29 C32 . . . . 177.3(3) ?
C28 C29 C30 C31 . . . . 1.0(4) ?
C32 C29 C30 C31 . . . . -178.8(3) ?
O8 N2 C31 C30 . . . . 174.4(3) ?
C27 N2 C31 C30 . . . . -1.7(4) ?
C29 C30 C31 N2 . . . . 1.1(5) ?
C30 C29 C32 C37 . . . . -9.3(5) ?
C28 C29 C32 C37 . . . . 170.9(3) ?
C30 C29 C32 C33 . . . . 167.3(3) ?
C28 C29 C32 C33 . . . . -12.5(5) ?
C37 C32 C33 C34 . . . . -2.2(6) ?
C29 C32 C33 C34 . . . . -179.0(4) ?
C32 C33 C34 C35 . . . . 0.6(7) ?
C33 C34 C35 C36 . . . . 0.8(7) ?
C34 C35 C36 C37 . . . . -0.5(8) ?
C33 C32 C37 C36 . . . . 2.5(6) ?
C29 C32 C37 C36 . . . . 179.3(4) ?
C35 C36 C37 C32 . . . . -1.2(8) ?
O4 Cu2 O9 N3 . . . . -55.3(3) ?
O8 Cu2 O9 N3 . . . . 36.6(3) ?
O7 Cu2 O9 N3 . . . . 122.6(2) ?
O5 Cu2 O9 N3 . . . . -146.6(3) ?
O6 Cu2 O9 N3 . . . . -162.3(3) ?
Cu2 O9 N3 C42 . . . . -158.7(2) ?
Cu2 O9 N3 C38 . . . . 22.9(4) ?
O9 N3 C38 C39 . . . . 178.8(3) ?
C42 N3 C38 C39 . . . . 0.4(4) ?
N3 C38 C39 C40 . . . . 0.6(5) ?
C38 C39 C40 C41 . . . . -1.6(5) ?
C38 C39 C40 C48 . . . . 169.0(4) ?
C38 C39 C40 C48' . . . . -169.2(6) ?
C39 C40 C41 C42 . . . . 1.8(5) ?
C48 C40 C41 C42 . . . . -169.0(4) ?
C48' C40 C41 C42 . . . . 170.0(5) ?
O9 N3 C42 C41 . . . . -178.7(3) ?
C38 N3 C42 C41 . . . . -0.3(4) ?
C40 C41 C42 N3 . . . . -0.8(5) ?
C48 C43 C44 C45 . . . . 2.3(12) ?
C43 C44 C45 C46 . . . . 5.2(12) ?
C44 C45 C46 C47 . . . . -5.3(12) ?
C45 C46 C47 C48 . . . . -2.1(12) ?
C44 C43 C48 C47 . . . . -9.3(12) ?
C44 C43 C48 C40 . . . . 171.4(7) ?
C46 C47 C48 C43 . . . . 9.3(12) ?
C46 C47 C48 C40 . . . . -171.5(7) ?
C41 C40 C48 C43 . . . . -157.6(6) ?
C39 C40 C48 C43 . . . . 32.1(9) ?
C48' C40 C48 C43 . . . . -70(2) ?
C41 C40 C48 C47 . . . . 23.3(9) ?
C39 C40 C48 C47 . . . . -147.1(7) ?
C48' C40 C48 C47 . . . . 111(2) ?
C48' C43' C44' C45' . . . . -0.7(15) ?
C43' C44' C45' C46' . . . . -4.5(16) ?
C44' C45' C46' C47' . . . . 1.9(16) ?
C45' C46' C47' C48' . . . . 5.7(16) ?
C44' C43' C48' C47' . . . . 8.0(16) ?
C44' C43' C48' C40 . . . . -178.3(9) ?
C46' C47' C48' C43' . . . . -10.6(16) ?
C46' C47' C48' C40 . . . . 175.2(9) ?
C41 C40 C48' C43' . . . . -131.0(9) ?
C39 C40 C48' C43' . . . . 36.5(12) ?
C41 C40 C48' C47' . . . . 42.9(11) ?
C39 C40 C48' C47' . . . . -149.7(8) ?
C48 C40 C48' C47' . . . . -59.9(19) ?
